data_2009886
loop_
_publ_author_name
'Linden, Anthony'
'Lee, C.-Kuan'

_publ_section_title 2,2',3,3'-Tetra-<i>O</i>-acetyl-4,4',6,6'-tetradeoxy-\a,\a-<i>xylo</i>-trehalose
_journal_issue 7
_journal_name_full 'Acta Crystallographica Section C'
_journal_page_first 1108
_journal_page_last 1112
_journal_paper_doi 10.1107/S010827019400082X
_journal_volume 50
_journal_year 1994
_chemical_formula_moiety '(C20 H30 O11)0.841, (C20 H29 Cl1 O11)0.159'
_chemical_formula_sum 'C20 H29.841 Cl0.159 O11'
_chemical_formula_weight 451.92
_chemical_name_common
;2,2',3,3'-tetra-O-acetyl-4,4',6,6'-tetradeoxy-\a,\a-xylotrehalose
 (I),
2,2',3,3'-tetra-O-acetyl-6-chloro-4,4',6,6'-tetradeoxy-\a,\a-xylotrehalose,
 (II)
;
_chemical_name_systematic
;2,3-di-O-acetyl-4,6-dideoxy-\a-D-xylohexopyranosyl
 2,3-di-O-acetyl-4,6-
dideoxy-\a-D-xylohexopyranoside (I),
 2,3-di-O-acetyl-6-chloro-4,6-dideoxy-\a-D-
xylohexopyranosyl
 2,3-di-O-acetyl-4,6-dideoxy-\a-D-xylohexopyranoside (II)
;
_space_group_IT_number 18
_symmetry_cell_setting orthorhombic
_symmetry_space_group_name_Hall 'P 2 2ab'
_symmetry_space_group_name_H-M 'P 21 21 2'
_cell_angle_alpha 90
_cell_angle_beta 90
_cell_angle_gamma 90
_cell_formula_units_Z 4
_cell_length_a 23.446(3)
_cell_length_b 9.390(2)
_cell_length_c 11.130(2)
_cell_measurement_reflns_used 24
_cell_measurement_temperature 173.0(10)
_cell_measurement_theta_max 18
_cell_measurement_theta_min 11
_cell_volume 2450.4(8)
_computing_cell_refinement
;
MSC/AFC Diffractometer Control Software
;
_computing_data_collection
;MSC/AFC Diffractometer Control Software (Molecular Structure Corporation,
 1991)
;
_computing_data_reduction
;
PROCESS TEXSAN (Molecular Structure Corporation, 1989)
;
_computing_molecular_graphics 'ORTEPII (Johnson, 1976)'
_computing_publication_material
;
FINISH TEXSAN
;
_computing_structure_refinement
;
LS TEXSAN
;
_computing_structure_solution 'direct methods in SHELXS86 (Sheldrick, 1990)'
_diffrn_ambient_temperature 173.0(10)
_diffrn_measurement_device 'Rigaku AFC-5R diffractometer'
_diffrn_measurement_method '\w/2\q scans'
_diffrn_radiation_monochromator graphite
_diffrn_radiation_source 'Rigaku rotating anode generator'
_diffrn_radiation_type 'Mo K\a'
_diffrn_radiation_wavelength 0.71069
_diffrn_reflns_av_R_equivalents 0.023
_diffrn_reflns_limit_h_max 32
_diffrn_reflns_limit_h_min -1
_diffrn_reflns_limit_k_max 13
_diffrn_reflns_limit_k_min -1
_diffrn_reflns_limit_l_max 15
_diffrn_reflns_limit_l_min 0
_diffrn_reflns_number 4655
_diffrn_reflns_theta_max 30
_diffrn_reflns_theta_min 2.5
_diffrn_standards_decay_% insignificant
_diffrn_standards_interval_count 150
_diffrn_standards_number 3
_exptl_absorpt_coefficient_mu 0.110
_exptl_absorpt_correction_T_max 1.144
_exptl_absorpt_correction_T_min 0.570
_exptl_absorpt_correction_type 'empirical (DIFABSl; Walker & Stuart, 1983)'
_exptl_crystal_colour colourless
_exptl_crystal_density_diffrn 1.225
_exptl_crystal_description prism
_exptl_crystal_F_000 962.2
_exptl_crystal_size_max 0.43
_exptl_crystal_size_mid 0.35
_exptl_crystal_size_min 0.33
_refine_diff_density_max 0.32
_refine_diff_density_min -0.26
_refine_ls_abs_structure_details
;
The absolute configuration was assigned to agree with the known chirality at
C(5) as established by the synthesis of the compound.
;
_refine_ls_extinction_method 'not applied'
_refine_ls_goodness_of_fit_obs 2.688
_refine_ls_matrix_type full
_refine_ls_number_constraints 0
_refine_ls_number_parameters 338
_refine_ls_number_reflns 3016
_refine_ls_number_restraints 0
_refine_ls_R_factor_all 0.0929
_refine_ls_R_factor_obs 0.0506
_refine_ls_shift/esd_max 0.0003
_refine_ls_structure_factor_coef F
_refine_ls_weighting_details 'w = 1/[\s^2^(F~o~)+(0.005F~o~)^2^]'
_refine_ls_weighting_scheme calc
_refine_ls_wR_factor_all 0.0505
_refine_ls_wR_factor_obs 0.0477
_reflns_number_observed 3016
_reflns_number_total 4533
_reflns_observed_criterion 'I > 3\s(I)'
_cod_data_source_file na1072.cif
_cod_data_source_block L9302
_cod_depositor_comments
;
 Changing the _atom_site_occupancy data item value from '?' to '1'
 for all fully occupied atom sites.

 Antanas Vaitkus,
 2017-02-13

The following automatic conversions were performed:

'_refine_ls_weighting_scheme' value '1/[\s^2^(F~o~)+(0.005F~o~)^2^]'
was changed to 'calc'. New tag '_refine_ls_weighting_details' was
created. The value of the new tag was set to 'w =
1/[\s^2^(F~o~)+(0.005F~o~)^2^]'.

Automatic conversion script
Id: cif_fix_values 3143 2015-03-26 13:38:13Z robertas 
;
_cod_original_cell_volume 2450.3(7)
_cod_database_code 2009886

loop_
_symmetry_equiv_pos_as_xyz
x,y,z
-x,-y,z
1/2-x,1/2+y,-z
1/2+x,1/2-y,-z

loop_
_atom_site_aniso_label
_atom_site_aniso_U_11
_atom_site_aniso_U_22
_atom_site_aniso_U_33
_atom_site_aniso_U_12
_atom_site_aniso_U_13
_atom_site_aniso_U_23
_atom_site_aniso_type_symbol
O(1) 0.0300(10) 0.0310(10) 0.0370(10) 0.0040(10) 0.0030(10) -0.0040(10) O
O(2) 0.060(2) 0.069(2) 0.0360(10) 0.030(2) -0.0080(10) -0.0140(10) O
O(3) 0.042(2) 0.073(2) 0.113(3) 0.004(2) -0.005(2) -0.042(2) O
O(5) 0.058(2) 0.0360(10) 0.0310(10) 0.0020(10) 0.0040(10) -0.0020(10) O
O(7) 0.124(3) 0.133(3) 0.052(2) 0.086(3) -0.006(2) 0.006(2) O
O(8) 0.137(4) 0.152(4) 0.228(6) 0.060(3) -0.097(4) -0.135(4) O
C(1) 0.042(2) 0.032(2) 0.034(2) 0.003(2) 0.005(2) -0.002(2) C
C(2) 0.044(2) 0.046(2) 0.036(2) 0.016(2) 0.003(2) -0.008(2) C
C(3) 0.038(2) 0.047(2) 0.067(3) 0.005(2) 0.003(2) -0.016(2) C
C(4) 0.059(3) 0.048(2) 0.060(3) 0.001(2) 0.021(2) 0.002(2) C
C(5) 0.064(3) 0.044(2) 0.039(2) 0.010(2) 0.016(2) 0.006(2) C
C(6) 0.101(4) 0.063(3) 0.044(2) 0.014(3) 0.022(3) 0.006(2) C
C(7) 0.054(3) 0.089(3) 0.038(2) 0.026(3) -0.011(2) -0.014(3) C
C(8) 0.073(3) 0.131(5) 0.044(3) 0.036(4) -0.014(2) -0.011(3) C
C(9) 0.079(4) 0.118(5) 0.183(7) 0.026(4) -0.053(5) -0.102(5) C
C(10) 0.085(5) 0.164(7) 0.260(10) 0.032(5) -0.076(5) -0.108(7) C
O(2') 0.0330(10) 0.0430(10) 0.0340(10) -0.0060(10) -0.0040(10) 0.0080(10) O
O(3') 0.0310(10) 0.0290(10) 0.069(2) 0.0030(10) -0.0100(10) 0.0000(10) O
O(5') 0.0420(10) 0.0300(10) 0.0310(10) -0.0020(10) 0.0010(10) 0.0020(10) O
O(7') 0.062(2) 0.093(2) 0.042(2) -0.038(2) -0.0060(10) 0.001(2) O
O(8') 0.049(2) 0.042(2) 0.202(4) 0.001(2) -0.039(2) -0.019(2) O
C(1') 0.032(2) 0.0280(10) 0.033(2) -0.0030(10) -0.002(2) -0.002(2) C
C(2') 0.030(2) 0.032(2) 0.032(2) -0.0040(10) -0.003(2) 0.005(2) C
C(3') 0.028(2) 0.0260(10) 0.049(2) 0.0050(10) -0.008(2) -0.002(2) C
C(4') 0.037(2) 0.040(2) 0.037(2) 0.004(2) -0.001(2) -0.013(2) C
C(5') 0.037(2) 0.044(2) 0.031(2) 0.003(2) -0.002(2) -0.001(2) C
C(6') 0.071(3) 0.065(3) 0.040(2) 0.010(3) 0.007(2) 0.010(2) C
C(7') 0.041(2) 0.053(2) 0.042(2) -0.009(2) -0.003(2) 0.005(2) C
C(8') 0.063(3) 0.088(3) 0.041(2) -0.015(3) -0.005(2) 0.017(3) C
C(9') 0.036(2) 0.032(2) 0.078(3) -0.003(2) -0.006(2) -0.006(2) C
C(10') 0.047(2) 0.031(2) 0.123(4) 0.000(2) -0.008(3) -0.003(3) C
Cl(6') 0.059(5) 0.091(6) 0.058(5) -0.006(4) 0.017(4) 0.019(5) Cl

loop_
_atom_site_label
_atom_site_fract_x
_atom_site_fract_y
_atom_site_fract_z
_atom_site_U_iso_or_equiv
_atom_site_thermal_displace_type
_atom_site_calc_flag
_atom_site_calc_attached_atom
_atom_site_occupancy
_atom_site_type_symbol
O(1) 0.67109(9) 0.2646(2) 0.6817(2) 0.0328(7) Uani ? ? 1 O
O(2) 0.75290(10) 0.1725(3) 0.8364(2) 0.0550(10) Uani ? ? 1 O
O(3) 0.85300(10) 0.2629(4) 0.6955(3) 0.0760(10) Uani ? ? 1 O
O(5) 0.70600(10) 0.1203(3) 0.5291(2) 0.0416(8) Uani ? ? 1 O
O(7) 0.8086(2) -0.0125(5) 0.8802(3) 0.103(2) Uani ? ? 1 O
O(8) 0.8417(2) 0.4443(5) 0.8159(5) 0.172(3) Uani ? ? 1 O
C(1) 0.7022(2) 0.1398(4) 0.6541(3) 0.0360(10) Uani ? ? 1 C
C(2) 0.7610(2) 0.1499(4) 0.7094(3) 0.0420(10) Uani ? ? 1 C
C(3) 0.7942(2) 0.2714(5) 0.6532(4) 0.0510(10) Uani ? ? 1 C
C(4) 0.7950(2) 0.2517(5) 0.5177(4) 0.055(2) Uani ? ? 1 C
C(5) 0.7355(2) 0.2386(5) 0.4693(3) 0.0490(10) Uani ? ? 1 C
C(6) 0.7338(2) 0.2023(5) 0.3361(4) 0.069(2) Uani ? ? 1 C
C(7) 0.7784(2) 0.0812(5) 0.9126(4) 0.060(2) Uani ? ? 1 C
C(8) 0.7635(2) 0.1131(6) 1.0386(4) 0.083(2) Uani ? ? 1 C
C(9) 0.8723(3) 0.3568(7) 0.7701(7) 0.127(3) Uani ? ? 1 C
C(10) 0.9329(3) 0.3303(8) 0.8101(7) 0.169(4) Uani ? ? 1 C
O(2') 0.59697(9) 0.4340(2) 0.5484(2) 0.0367(7) Uani ? ? 1 O
O(3') 0.56503(9) 0.6202(2) 0.7368(3) 0.0430(8) Uani ? ? 1 O
O(5') 0.59723(9) 0.1946(2) 0.8072(2) 0.0346(7) Uani ? ? 1 O
O(7') 0.52430(10) 0.3087(3) 0.4730(2) 0.0660(10) Uani ? ? 1 O
O(8') 0.63660(10) 0.7629(3) 0.7834(4) 0.097(2) Uani ? ? 1 O
C(1') 0.61190(10) 0.2439(4) 0.6930(3) 0.0310(10) Uani ? ? 1 C
C(2') 0.5821(2) 0.3841(4) 0.6660(3) 0.0310(10) Uani ? ? 1 C
C(3') 0.5999(2) 0.4935(3) 0.7571(3) 0.0340(10) Uani ? ? 1 C
C(4') 0.5869(2) 0.4362(4) 0.8826(3) 0.0380(10) Uani ? ? 1 C
C(5') 0.6144(2) 0.2918(4) 0.9024(3) 0.0370(10) Uani ? ? 1 C
C(6') 0.5965(2) 0.2227(5) 1.0192(3) 0.059(2) Uani ? ? 1 C
C(7') 0.5640(2) 0.3868(4) 0.4580(4) 0.0450(10) Uani ? ? 1 C
C(8') 0.5828(2) 0.4439(5) 0.3400(4) 0.064(2) Uani ? ? 1 C
C(9') 0.5888(2) 0.7482(4) 0.7518(4) 0.0490(10) Uani ? ? 1 C
C(10') 0.5484(2) 0.8633(4) 0.7223(5) 0.067(2) Uani ? ? 1 C
Cl(6') 0.5325(3) 0.2067(9) 1.0411(6) 0.069(3) Uani ? ? 0.159(3) Cl
H(1) 0.6830(10) 0.056(4) 0.691(3) 0.050(10) Uiso ? ? 1 H
H(2) 0.7810(10) 0.057(3) 0.705(3) 0.030(9) Uiso ? ? 1 H
H(3) 0.780(2) 0.377(5) 0.666(4) 0.070(10) Uiso ? ? 1 H
H(5) 0.7110(10) 0.319(3) 0.490(3) 0.028(9) Uiso ? ? 1 H
H(41) 0.820(2) 0.158(4) 0.493(3) 0.070(10) Uiso ? ? 1 H
H(42) 0.817(2) 0.342(5) 0.488(4) 0.10(2) Uiso ? ? 1 H
H(61) 0.696 0.204 0.309 0.083 Uiso calc C(6) 1 H
H(62) 0.756 0.270 0.293 0.083 Uiso calc C(6) 1 H
H(63) 0.750 0.110 0.324 0.083 Uiso calc C(6) 1 H
H(81) 0.752 0.028 1.077 0.099 Uiso calc C(8) 1 H
H(82) 0.796 0.152 1.078 0.099 Uiso calc C(8) 1 H
H(83) 0.733 0.180 1.040 0.099 Uiso calc C(8) 1 H
H(101) 0.935 0.290 0.881 0.205 Uiso calc C(10) 1 H
H(102) 0.951 0.273 0.746 0.205 Uiso calc C(10) 1 H
H(103) 0.953 0.422 0.805 0.205 Uiso calc C(10) 1 H
H(1') 0.5970(10) 0.168(3) 0.632(3) 0.032(9) Uiso ? ? 1 H
H(2') 0.5440(10) 0.377(3) 0.669(3) 0.032(9) Uiso ? ? 1 H
H(3') 0.6410(10) 0.529(3) 0.741(3) 0.023(8) Uiso ? ? 1 H
H(5') 0.6560(10) 0.295(3) 0.896(3) 0.033(9) Uiso ? ? 1 H
H(41') 0.548(2) 0.426(4) 0.893(3) 0.050(10) Uiso ? ? 1 H
H(42') 0.6030(10) 0.503(4) 0.939(3) 0.050(10) Uiso ? ? 1 H
H(61') 0.557 0.209 1.020 0.072 Uiso calc C(6') 0.841(3) H
H(62') 0.615 0.133 1.027 0.072 Uiso calc C(6') 1 H
H(63') 0.607 0.282 1.085 0.072 Uiso calc C(6') 1 H
H(81') 0.584 0.545 0.344 0.077 Uiso calc C(8') 1 H
H(82') 0.556 0.415 0.280 0.077 Uiso calc C(8') 1 H
H(83') 0.620 0.409 0.321 0.077 Uiso calc C(8') 1 H
H(101') 0.523 0.877 0.788 0.079 Uiso calc C(10') 1 H
H(102') 0.527 0.838 0.653 0.079 Uiso calc C(10') 1 H
H(103') 0.569 0.949 0.708 0.079 Uiso calc C(10') 1 H

loop_
_atom_type_symbol
_atom_type_scat_dispersion_real
_atom_type_scat_dispersion_imag
_atom_type_scat_source
C 0.002 0.002 International_Tables_for_X-ray_Crystallography_(1974,_Vol._4)
H 0.000 0.000 International_Tables_for_X-ray_Crystallography_(1974,_Vol._4)
Cl 0.132 0.159 International_Tables_for_X-ray_Crystallography_(1974,_Vol._4)
O 0.008 0.006 International_Tables_for_X-ray_Crystallography_(1974,_Vol._4)

loop_
_geom_angle_atom_site_label_1
_geom_angle_atom_site_label_2
_geom_angle_atom_site_label_3
_geom_angle
_geom_angle_publ_flag
C(1) O(1) C(1') 114.5(3) yes
C(2) O(2) C(7) 117.7(3) yes
C(3) O(3) C(9) 120.0(4) yes
C(1) O(5) C(5) 112.3(3) yes
O(1) C(1) O(5) 110.8(3) yes
O(1) C(1) C(2) 109.3(3) yes
O(5) C(1) C(2) 110.7(3) yes
O(2) C(2) C(1) 106.7(3) yes
O(2) C(2) C(3) 111.2(3) yes
C(1) C(2) C(3) 110.3(3) yes
O(3) C(3) C(2) 108.1(4) yes
O(3) C(3) C(4) 107.5(3) yes
C(2) C(3) C(4) 108.9(4) yes
C(3) C(4) C(5) 110.7(3) yes
O(5) C(5) C(4) 109.7(3) yes
O(5) C(5) C(6) 105.1(3) yes
C(4) C(5) C(6) 113.0(4) yes
O(2) C(7) O(7) 123.1(4) yes
O(2) C(7) C(8) 111.4(4) yes
O(7) C(7) C(8) 125.5(4) yes
O(3) C(9) O(8) 121.9(5) yes
O(3) C(9) C(10) 114.0(6) yes
O(8) C(9) C(10) 123.2(6) yes
Cl(6') C(6') C(5') 116.9(4) yes
C(2') O(2') C(7') 115.8(3) yes
C(3') O(3') C(9') 118.7(2) yes
C(1') O(5') C(5') 112.8(2) yes
O(1) C(1') O(5') 111.7(3) yes
O(1) C(1') C(2') 108.4(3) yes
O(5') C(1') C(2') 110.7(3) yes
O(2') C(2') C(1') 110.6(3) yes
O(2') C(2') C(3') 109.0(3) yes
C(1') C(2') C(3') 109.3(3) yes
O(3') C(3') C(2') 107.2(3) yes
O(3') C(3') C(4') 108.4(3) yes
C(2') C(3') C(4') 108.7(3) yes
C(3') C(4') C(5') 111.2(3) yes
O(5') C(5') C(4') 109.7(3) yes
O(5') C(5') C(6') 106.2(3) yes
C(4') C(5') C(6') 112.9(3) yes
O(2') C(7') O(7') 123.1(4) yes
O(2') C(7') C(8') 111.8(3) yes
O(7') C(7') C(8') 125.1(4) yes
O(3') C(9') O(8') 122.5(4) yes
O(3') C(9') C(10') 111.4(3) yes
O(8') C(9') C(10') 126.1(4) yes
O(1) C(1) H(1) 109.(2) ?
O(5) C(1) H(1) 109.(2) ?
C(2) C(1) H(1) 107.(2) ?
O(2) C(2) H(2) 104.(2) ?
C(1) C(2) H(2) 111.(2) ?
C(3) C(2) H(2) 114.(2) ?
O(3) C(3) H(3) 108.(2) ?
C(2) C(3) H(3) 119.(2) ?
C(4) C(3) H(3) 104.(2) ?
C(3) C(4) H(41) 111.(2) ?
C(3) C(4) H(42) 103.(3) ?
C(5) C(4) H(41) 110.(2) ?
C(5) C(4) H(42) 114.(3) ?
H(41) C(4) H(42) 108.(3) ?
O(5) C(5) H(5) 102.(2) ?
C(4) C(5) H(5) 113.(2) ?
C(6) C(5) H(5) 113.(2) ?
C(5) C(6) H(61) 109.5 ?
C(5) C(6) H(62) 109.2 ?
C(5) C(6) H(63) 109.2 ?
H(61) C(6) H(62) 109.7 ?
H(61) C(6) H(63) 109.9 ?
H(62) C(6) H(63) 109.3 ?
C(7) C(8) H(81) 109.2 ?
C(7) C(8) H(82) 109.2 ?
C(7) C(8) H(83) 109.4 ?
H(81) C(8) H(82) 109.7 ?
H(81) C(8) H(83) 109.7 ?
H(82) C(8) H(83) 109.7 ?
C(9) C(10) H(101) 113.1 ?
C(9) C(10) H(102) 106.1 ?
C(9) C(10) H(103) 106.4 ?
H(101) C(10) H(102) 113.0 ?
H(101) C(10) H(103) 113.4 ?
H(102) C(10) H(103) 104.2 ?
O(1) C(1') H(1') 112.(2) ?
O(5') C(1') H(1') 107.(2) ?
C(2') C(1') H(1') 108.(2) ?
O(2') C(2') H(2') 107.(2) ?
C(1') C(2') H(2') 113.(2) ?
C(3') C(2') H(2') 108.(2) ?
O(3') C(3') H(3') 104.(2) ?
C(2') C(3') H(3') 111.(2) ?
C(4') C(3') H(3') 117.(2) ?
C(3') C(4') H(41') 110.(2) ?
C(3') C(4') H(42') 107.(2) ?
C(5') C(4') H(41') 108.(2) ?
C(5') C(4') H(42') 109.(2) ?
H(41') C(4') H(42') 112.(3) ?
O(5') C(5') H(5') 104.(2) ?
C(4') C(5') H(5') 113.(2) ?
C(6') C(5') H(5') 110.(2) ?
Cl(6') C(6') H(62') 110.7 ?
Cl(6') C(6') H(63') 101.3 ?
C(5') C(6') H(61') 109.8 ?
C(5') C(6') H(62') 109.2 ?
C(5') C(6') H(63') 109.4 ?
H(61') C(6') H(62') 109.7 ?
H(61') C(6') H(63') 109.8 ?
H(62') C(6') H(63') 108.9 ?
C(7') C(8') H(81') 109.3 ?
C(7') C(8') H(82') 109.3 ?
C(7') C(8') H(83') 109.7 ?
H(81') C(8') H(82') 109.2 ?
H(81') C(8') H(83') 109.6 ?
H(82') C(8') H(83') 109.6 ?
C(9') C(10') H(101') 109.2 ?
C(9') C(10') H(102') 109.5 ?
C(9') C(10') H(103') 109.6 ?
H(101') C(10') H(102') 109.3 ?
H(101') C(10') H(103') 109.5 ?
H(102') C(10') H(103') 109.8 ?

loop_
_geom_bond_atom_site_label_1
_geom_bond_atom_site_label_2
_geom_bond_site_symmetry_1
_geom_bond_site_symmetry_2
_geom_bond_distance
_geom_bond_publ_flag
O(1) C(1) . . 1.415(4) yes
O(2) C(2) . . 1.441(4) yes
O(2) C(7) . . 1.347(5) yes
O(3) C(3) . . 1.458(5) yes
O(3) C(9) . . 1.293(6) yes
O(5) C(1) . . 1.406(4) yes
O(5) C(5) . . 1.467(4) yes
O(7) C(7) . . 1.185(5) yes
O(8) C(9) . . 1.205(6) yes
C(1) C(2) . . 1.512(5) yes
C(2) C(3) . . 1.516(5) yes
C(3) C(4) . . 1.521(6) yes
C(4) C(5) . . 1.501(6) yes
C(5) C(6) . . 1.522(5) yes
C(7) C(8) . . 1.476(6) yes
C(9) C(10) . . 1.510(8) yes
Cl(6') C(6') . . 1.527(7) yes
O(1) C(1') . . 1.408(4) yes
O(2') C(2') . . 1.433(4) yes
O(2') C(7') . . 1.345(4) yes
O(3') C(3') . . 1.462(4) yes
O(3') C(9') . . 1.335(4) yes
O(5') C(1') . . 1.396(4) yes
O(5') C(5') . . 1.455(4) yes
O(7') C(7') . . 1.197(4) yes
O(8') C(9') . . 1.183(4) yes
C(1') C(2') . . 1.520(5) yes
C(2') C(3') . . 1.503(5) yes
C(3') C(4') . . 1.528(5) yes
C(4') C(5') . . 1.518(5) yes
C(5') C(6') . . 1.513(5) yes
C(7') C(8') . . 1.486(5) yes
C(9') C(10') . . 1.474(5) yes
C(1) H(1) . . 0.99(4) ?
C(2) H(2) . . 0.98(3) ?
C(3) H(3) . . 1.06(4) ?
C(4) H(41) . . 1.09(4) ?
C(4) H(42) . . 1.04(5) ?
C(5) H(5) . . 0.97(3) ?
C(6) H(61) . . 0.946 ?
C(6) H(62) . . 0.952 ?
C(6) H(63) . . 0.950 ?
C(8) H(81) . . 0.949 ?
C(8) H(82) . . 0.949 ?
C(8) H(83) . . 0.948 ?
C(10) H(101) . . 0.874 ?
C(10) H(102) . . 0.985 ?
C(10) H(103) . . 0.981 ?
C(1') H(1') . . 1.05(3) ?
C(2') H(2') . . 0.89(3) ?
C(3') H(3') . . 1.03(3) ?
C(4') H(41') . . 0.93(3) ?
C(4') H(42') . . 0.96(4) ?
C(5') H(5') . . 0.98(3) ?
C(6') H(61') . . 0.943 ?
C(6') H(62') . . 0.954 ?
C(6') H(63') . . 0.952 ?
C(8') H(81') . . 0.951 ?
C(8') H(82') . . 0.951 ?
C(8') H(83') . . 0.947 ?
C(10') H(101') . . 0.953 ?
C(10') H(102') . . 0.949 ?
C(10') H(103') . . 0.947 ?

loop_
_geom_torsion_atom_site_label_1
_geom_torsion_atom_site_label_2
_geom_torsion_atom_site_label_3
_geom_torsion_atom_site_label_4
_geom_torsion
_geom_torsion_publ_flag
C(1) C(2) C(3) C(4) -54.7(4) yes
C(1) O(5) C(5) C(4) 60.1(4) yes
C(2) C(1) O(5) C(5) -60.5(4) yes
C(2) C(3) C(4) C(5) 55.1(5) yes
O(5) C(1) C(2) C(3) 58.0(4) yes
O(5) C(5) C(4) C(3) -56.7(5) yes
C(1) O(1) C(1') C(2') -154.7(3) yes
C(1) O(1) C(1') O(5') 83.0(3) yes
C(1) C(2) O(2) C(7) 125.2(4) yes
C(1) O(5) C(5) C(6) -178.2(3) yes
C(2) C(3) O(3) C(9) -109.3(6) yes
C(3) C(4) C(5) C(6) -173.6(4) yes
O(1) C(1) O(5) C(5) 60.9(4) yes
O(1) C(1) C(2) O(2) 56.6(4) yes
O(1) C(1) C(2) C(3) -64.3(4) yes
O(2) C(2) C(3) O(3) 70.6(4) yes
O(2) C(2) C(3) C(4) -172.9(3) yes
O(3) C(3) C(4) C(5) 172.0(3) yes
O(7) C(7) O(2) C(2) 2.8(7) yes
O(8) C(9) O(3) C(3) 7.0(10) yes
Cl(6') C(6') C(5') O(5') -66.3(5) yes
C(1') C(2') C(3') C(4') -56.0(4) yes
C(1') O(5') C(5') C(4') 58.5(4) yes
C(2') C(1') O(5') C(5') -61.7(3) yes
C(2') C(3') C(4') C(5') 54.7(4) yes
O(5') C(1') C(2') C(3') 60.3(3) yes
O(5') C(5') C(4') C(3') -54.4(4) yes
C(1') O(1) C(1) C(2) -148.7(3) yes
C(1') O(1) C(1) O(5) 89.0(3) yes
C(1') C(2') O(2') C(7') 88.2(3) yes
C(1') O(5') C(5') C(6') -179.2(3) yes
C(2') C(3') O(3') C(9') -143.6(3) yes
C(3') C(4') C(5') C(6') -172.7(3) yes
O(1) C(1') O(5') C(5') 59.2(3) yes
O(1) C(1') C(2') O(2') 57.5(3) yes
O(1) C(1') C(2') C(3') -62.5(4) yes
O(2') C(2') C(3') O(3') 66.0(4) yes
O(2') C(2') C(3') C(4') -177.0(3) yes
O(3') C(3') C(4') C(5') 170.9(3) yes
O(7') C(7') O(2') C(2') 0.4(5) yes
O(8') C(9') O(3') C(3') -1.6(6) yes
Cl(6') C(6') C(5') C(4') 54.0(6) yes
O(2) C(2) C(1) O(5) 178.8(3) ?
O(3) C(3) C(2) C(1) -171.2(3) ?
O(2') C(2') C(1') O(5') -179.7(2) ?
O(3') C(3') C(2') C(1') -173.0(3) ?
C(2) O(2) C(7) C(8) -176.7(4) ?
C(3) O(3) C(9) C(10) 177.3(6) ?
C(3) C(2) O(2) C(7) -114.5(4) ?
C(4) C(3) O(3) C(9) 133.2(6) ?
C(2') O(2') C(7') C(8') -179.9(3) ?
C(3') O(3') C(9') C(10') 177.4(4) ?
C(3') C(2') O(2') C(7') -151.6(3) ?
C(4') C(3') O(3') C(9') 99.2(4) ?
